data_4348095
loop_
_publ_author_name
'Zhao, Tian-Meng'
'Chen, Sa'
'Shang, Ran'
'Wang, Bing-Wu'
'Wang, Zhe-Ming'
'Gao, Song'

_publ_section_title
;
 Perovskite-Like Polar Lanthanide Formate Frameworks of
 [NH<sub>2</sub>NH<sub>3</sub>][Ln(HCOO)<sub>4</sub>] (Ln = Tb-Lu and Y):
 Synthesis, Structures, Magnetism, and Anisotropic Thermal Expansion.
;
_journal_issue 20
_journal_name_full 'Inorganic chemistry'
_journal_page_first 10075
_journal_page_last 10082
_journal_paper_doi 10.1021/acs.inorgchem.6b00952
_journal_volume 55
_journal_year 2016
_chemical_formula_sum 'C4 H9 Lu N2 O8'
_chemical_formula_weight 388.10
_space_group_IT_number 29
_space_group_name_Hall 'P 2c -2ac'
_space_group_name_H-M_alt 'P c a 21'
_symmetry_cell_setting orthorhombic
_symmetry_space_group_name_H-M 'P c a 21'
_atom_sites_solution_hydrogens geom
_atom_sites_solution_primary direct
_atom_sites_solution_secondary difmap
_audit_creation_method SHELXL-97
_cell_angle_alpha 90.00
_cell_angle_beta 90.00
_cell_angle_gamma 90.00
_cell_formula_units_Z 4
_cell_length_a 18.1702(5)
_cell_length_b 6.5224(2)
_cell_length_c 7.5141(2)
_cell_measurement_reflns_used 8302
_cell_measurement_temperature 290
_cell_measurement_theta_max 30.2970
_cell_measurement_theta_min 3.8510
_cell_volume 890.52(4)
_computing_cell_refinement 'CrysAlisPro (Agilent Technologies, 2013)'
_computing_data_collection 'CrysAlisPro (Agilent Technologies, 2013)'
_computing_data_reduction 'CrysAlisPro (Agilent Technologies, 2013)'
_computing_molecular_graphics 'Bruker SHELXTL V5.1 (Sheldrick, 1998)'
_computing_publication_material 'SHELXL-97 (Sheldrick, 1997)'
_computing_structure_refinement 'SHELXL-97 (Sheldrick, 1997)'
_computing_structure_solution 'SHELXS-97 (Sheldrick, 1990)'
_diffrn_ambient_temperature 290
_diffrn_detector_area_resol_mean 10.3914
_diffrn_measured_fraction_theta_full 0.997
_diffrn_measured_fraction_theta_max 0.997
_diffrn_measurement_device_type 'SuperNova, Dual, Cu at zero, AtlasCCD'
_diffrn_measurement_method '\w scans'
_diffrn_radiation_monochromator mirror
_diffrn_radiation_source 'SuperNova (Mo) X-ray Source'
_diffrn_radiation_type MoK\a
_diffrn_radiation_wavelength 0.71073
_diffrn_reflns_av_R_equivalents 0.0678
_diffrn_reflns_av_sigmaI/netI 0.0347
_diffrn_reflns_limit_h_max 23
_diffrn_reflns_limit_h_min -23
_diffrn_reflns_limit_k_max 8
_diffrn_reflns_limit_k_min -8
_diffrn_reflns_limit_l_max 9
_diffrn_reflns_limit_l_min -9
_diffrn_reflns_number 13045
_diffrn_reflns_theta_full 27.46
_diffrn_reflns_theta_max 27.46
_diffrn_reflns_theta_min 3.52
_diffrn_standards_decay_% 0
_exptl_absorpt_coefficient_mu 11.117
_exptl_absorpt_correction_T_max 0.455
_exptl_absorpt_correction_T_min 0.078
_exptl_absorpt_correction_type gaussian
_exptl_absorpt_process_details
;
CrysAlisPro, Agilent Technologies,
Version 1.171.36.32 (release 02-08-2013 CrysAlis171 .NET)
(compiled Aug  2 2013,16:46:58)
Numerical absorption correction based on gaussian integration over
a multifaceted crystal model
;
_exptl_crystal_colour colorless
_exptl_crystal_density_diffrn 2.895
_exptl_crystal_density_method 'not measured'
_exptl_crystal_description plate
_exptl_crystal_F_000 728
_exptl_crystal_size_max 0.260
_exptl_crystal_size_mid 0.256
_exptl_crystal_size_min 0.096
_refine_diff_density_max 0.935
_refine_diff_density_min -1.262
_refine_diff_density_rms 0.151
_refine_ls_abs_structure_details 'Flack H D (1983), Acta Cryst. A39, 876-881'
_refine_ls_abs_structure_Flack -0.053(13)
_refine_ls_extinction_coef 0.0125(4)
_refine_ls_extinction_expression Fc^*^=kFc[1+0.001xFc^2^\l^3^/sin(2\q)]^-1/4^
_refine_ls_extinction_method SHELXL
_refine_ls_goodness_of_fit_ref 1.072
_refine_ls_hydrogen_treatment mixed
_refine_ls_matrix_type full
_refine_ls_number_parameters 144
_refine_ls_number_reflns 2036
_refine_ls_number_restraints 6
_refine_ls_restrained_S_all 1.070
_refine_ls_R_factor_all 0.0236
_refine_ls_R_factor_gt 0.0215
_refine_ls_shift/su_max 0.001
_refine_ls_shift/su_mean 0.000
_refine_ls_structure_factor_coef Fsqd
_refine_ls_weighting_details 'calc w=1/[\s^2^(Fo^2^)+(0.0229P)^2^+0.0000P] where P=(Fo^2^+2Fc^2^)/3'
_refine_ls_weighting_scheme calc
_refine_ls_wR_factor_gt 0.0475
_refine_ls_wR_factor_ref 0.0490
_reflns_number_gt 1927
_reflns_number_total 2036
_reflns_threshold_expression >2sigma(I)
_cod_data_source_file ic6b00952_si_002.cif
_cod_data_source_block Lu-NH2NH3-290K
_cod_original_sg_symbol_H-M 'P ca2(1)'
_cod_database_code 4348095

loop_
_symmetry_equiv_pos_as_xyz
'x, y, z'
'-x, -y, z+1/2'
'x+1/2, -y, z'
'-x+1/2, y, z+1/2'

loop_
_atom_site_label
_atom_site_type_symbol
_atom_site_fract_x
_atom_site_fract_y
_atom_site_fract_z
_atom_site_U_iso_or_equiv
_atom_site_adp_type
_atom_site_occupancy
_atom_site_symmetry_multiplicity
_atom_site_calc_flag
_atom_site_refinement_flags
Lu1 Lu 0.397812(8) 0.79278(2) 0.26611(5) 0.00898(8) Uani 1 1 d .
O1 O 0.4268(2) 0.5951(6) 0.5238(5) 0.0192(8) Uani 1 1 d .
O2 O 0.4954(2) 0.3941(6) 0.6942(5) 0.0208(8) Uani 1 1 d .
O3 O 0.3216(2) 0.8773(7) 0.4862(6) 0.0287(10) Uani 1 1 d .
O4 O 0.2183(2) 0.7986(6) 0.6217(7) 0.0289(11) Uani 1 1 d .
O5 O 0.34892(19) 0.4675(5) 0.2201(5) 0.0212(11) Uani 1 1 d .
O6 O 0.3743(3) 0.1377(6) 0.1921(5) 0.0242(9) Uani 1 1 d .
O7 O 0.4881(2) 0.9723(6) 0.4080(5) 0.0219(8) Uani 1 1 d .
O8 O 0.5832(2) 1.1756(6) 0.4623(5) 0.0183(8) Uani 1 1 d .
C1 C 0.4876(3) 0.5249(8) 0.5756(6) 0.0162(10) Uani 1 1 d .
H1 H 0.5299 0.5747 0.5209 0.019 Uiso 1 1 calc R
C2 C 0.2635(3) 0.9172(8) 0.5631(7) 0.0239(14) Uani 1 1 d .
H2 H 0.2530 1.0557 0.5781 0.029 Uiso 1 1 calc R
C3 C 0.3626(3) 0.2924(7) 0.2820(15) 0.0200(14) Uani 1 1 d .
H3 H 0.3640 0.2786 0.4051 0.024 Uiso 1 1 calc R
C4 C 0.5416(3) 1.0755(7) 0.3622(7) 0.0158(10) Uani 1 1 d .
H4 H 0.5521 1.0793 0.2411 0.019 Uiso 1 1 calc R
N1 N 0.3197(2) 0.5259(7) 0.7849(9) 0.0269(11) Uani 1 1 d D
H11 H 0.3298 0.5981 0.8824 0.040 Uiso 1 1 calc R
H12 H 0.2722 0.5401 0.7580 0.040 Uiso 1 1 calc R
H13 H 0.3470 0.5713 0.6949 0.040 Uiso 1 1 calc R
N2 N 0.3356(4) 0.3137(9) 0.8163(7) 0.0353(16) Uani 1 1 d D
H21 H 0.377(3) 0.281(4) 0.762(10) 0.053 Uiso 1 1 d D
H22 H 0.341(5) 0.294(4) 0.9329(19) 0.053 Uiso 1 1 d D

loop_
_atom_site_aniso_label
_atom_site_aniso_U_11
_atom_site_aniso_U_22
_atom_site_aniso_U_33
_atom_site_aniso_U_23
_atom_site_aniso_U_13
_atom_site_aniso_U_12
Lu1 0.00650(11) 0.00778(12) 0.01267(11) 0.0000(2) 0.00030(16) 0.00036(5)
O1 0.0134(19) 0.021(2) 0.0234(19) 0.0039(16) -0.0030(15) 0.0042(16)
O2 0.0144(18) 0.029(2) 0.0187(16) 0.0075(16) -0.0032(14) 0.0097(17)
O3 0.015(2) 0.038(3) 0.033(2) 0.001(2) 0.0135(17) 0.005(2)
O4 0.010(2) 0.025(2) 0.051(3) 0.0108(19) 0.014(2) 0.0006(17)
O5 0.0187(19) 0.0103(17) 0.035(3) 0.0024(15) -0.0069(13) -0.0016(15)
O6 0.032(2) 0.0113(19) 0.029(2) 0.0026(17) 0.0003(18) 0.0008(19)
O7 0.0173(19) 0.021(2) 0.027(2) -0.0054(17) -0.0003(15) -0.0065(17)
O8 0.019(2) 0.020(2) 0.016(2) -0.0013(15) -0.0054(17) -0.0047(17)
C1 0.011(2) 0.021(3) 0.016(2) 0.003(2) 0.0006(18) -0.002(2)
C2 0.012(3) 0.020(3) 0.041(4) 0.005(2) 0.011(2) 0.004(2)
C3 0.027(3) 0.009(2) 0.024(4) -0.003(3) -0.011(4) -0.0006(18)
C4 0.020(3) 0.013(3) 0.014(2) -0.001(2) -0.003(2) -0.004(2)
N1 0.022(2) 0.029(2) 0.029(3) -0.006(3) -0.004(3) -0.0003(18)
N2 0.036(3) 0.030(3) 0.041(4) 0.011(2) -0.008(2) 0.003(2)

loop_
_atom_type_symbol
_atom_type_description
_atom_type_scat_dispersion_real
_atom_type_scat_dispersion_imag
_atom_type_scat_source
C C 0.0033 0.0016 'International Tables Vol C Tables 4.2.6.8 and 6.1.1.4'
H H 0.0000 0.0000 'International Tables Vol C Tables 4.2.6.8 and 6.1.1.4'
N N 0.0061 0.0033 'International Tables Vol C Tables 4.2.6.8 and 6.1.1.4'
O O 0.0106 0.0060 'International Tables Vol C Tables 4.2.6.8 and 6.1.1.4'
Lu Lu -0.4720 5.8584 'International Tables Vol C Tables 4.2.6.8 and 6.1.1.4'

loop_
_geom_angle_atom_site_label_1
_geom_angle_atom_site_label_2
_geom_angle_atom_site_label_3
_geom_angle
_geom_angle_site_symmetry_1
_geom_angle_site_symmetry_3
O3 Lu1 O7 88.46(16) . .
O3 Lu1 O8 143.32(16) . 2_674
O7 Lu1 O8 107.93(14) . 2_674
O3 Lu1 O5 95.66(16) . .
O7 Lu1 O5 144.38(13) . .
O8 Lu1 O5 89.51(13) 2_674 .
O3 Lu1 O2 144.24(14) . 2_664
O7 Lu1 O2 77.31(14) . 2_664
O8 Lu1 O2 72.39(14) 2_674 2_664
O5 Lu1 O2 78.96(13) . 2_664
O3 Lu1 O6 79.98(16) . 1_565
O7 Lu1 O6 75.55(15) . 1_565
O8 Lu1 O6 73.12(14) 2_674 1_565
O5 Lu1 O6 140.03(14) . 1_565
O2 Lu1 O6 126.13(15) 2_664 1_565
O3 Lu1 O4 77.43(18) . 4_554
O7 Lu1 O4 147.69(14) . 4_554
O8 Lu1 O4 71.37(17) 2_674 4_554
O5 Lu1 O4 66.86(12) . 4_554
O2 Lu1 O4 129.52(15) 2_664 4_554
O6 Lu1 O4 73.47(14) 1_565 4_554
O3 Lu1 O1 70.63(14) . .
O7 Lu1 O1 74.88(13) . .
O8 Lu1 O1 144.57(14) 2_674 .
O5 Lu1 O1 73.27(13) . .
O2 Lu1 O1 74.01(12) 2_664 .
O6 Lu1 O1 138.39(13) 1_565 .
O4 Lu1 O1 125.19(14) 4_554 .
C1 O1 Lu1 129.9(3) . .
C1 O2 Lu1 127.9(3) . 2_665
C2 O3 Lu1 159.2(4) . .
C2 O4 Lu1 141.2(4) . 4
C3 O5 Lu1 134.2(4) . .
C3 O6 Lu1 133.1(5) . 1_545
C4 O7 Lu1 135.9(3) . .
C4 O8 Lu1 136.8(4) . 2_675
O2 C1 O1 125.0(5) . .
O2 C1 H1 117.5 . .
O1 C1 H1 117.5 . .
O4 C2 O3 128.1(6) . .
O4 C2 H2 115.9 . .
O3 C2 H2 115.9 . .
O6 C3 O5 125.1(10) . .
O6 C3 H3 117.5 . .
O5 C3 H3 117.5 . .
O7 C4 O8 126.5(5) . .
O7 C4 H4 116.8 . .
O8 C4 H4 116.8 . .
N2 N1 H11 109.5 . .
N2 N1 H12 109.5 . .
H11 N1 H12 109.5 . .
N2 N1 H13 109.5 . .
H11 N1 H13 109.5 . .
H12 N1 H13 109.5 . .
N1 N2 H21 109.2(13) . .
N1 N2 H22 109.0(13) . .
H21 N2 H22 109.1(17) . .

loop_
_geom_bond_atom_site_label_1
_geom_bond_atom_site_label_2
_geom_bond_distance
_geom_bond_site_symmetry_2
Lu1 O3 2.227(4) .
Lu1 O7 2.280(4) .
Lu1 O8 2.318(4) 2_674
Lu1 O5 2.326(4) .
Lu1 O2 2.354(3) 2_664
Lu1 O6 2.356(4) 1_565
Lu1 O4 2.373(4) 4_554
Lu1 O1 2.385(4) .
O1 C1 1.257(6) .
O2 C1 1.242(6) .
O2 Lu1 2.354(3) 2_665
O3 C2 1.231(7) .
O4 C2 1.211(7) .
O4 Lu1 2.373(4) 4
O5 C3 1.258(7) .
O6 C3 1.233(8) .
O6 Lu1 2.356(4) 1_545
O7 C4 1.232(6) .
O8 C4 1.250(6) .
O8 Lu1 2.318(4) 2_675
C1 H1 0.9300 .
C2 H2 0.9300 .
C3 H3 0.9300 .
C4 H4 0.9300 .
N1 N2 1.434(7) .
N1 H11 0.8900 .
N1 H12 0.8900 .
N1 H13 0.8900 .
N2 H21 0.890(10) .
N2 H22 0.890(10) .

loop_
_geom_hbond_atom_site_label_D
_geom_hbond_atom_site_label_H
_geom_hbond_atom_site_label_A
_geom_hbond_distance_DH
_geom_hbond_distance_HA
_geom_hbond_distance_DA
_geom_hbond_angle_DHA
_geom_hbond_site_symmetry_A
C2 H2 O6 0.93 2.52 3.046(7) 115.7 4_565
C4 H4 O7 0.93 2.63 3.469(6) 150.5 2_674
N1 H11 O4 0.89 2.39 3.169(9) 146.4 4
N1 H11 O8 0.89 2.24 2.947(7) 135.6 2_675
N1 H12 O4 0.89 2.20 2.839(7) 128.0 .
N1 H12 O5 0.89 2.27 3.125(6) 161.1 4
N1 H13 O1 0.89 1.94 2.801(7) 161.0 .
N1 H13 O3 0.89 2.58 3.208(8) 128.3 .
N2 H21 O2 0.890(10) 2.32(4) 3.090(8) 144(5) .
N2 H22 O5 0.890(10) 2.44(2) 3.204(7) 143.9(19) 1_556
N2 H22 O6 0.890(10) 2.280(14) 3.128(7) 159(3) 1_556
